data_7212326
loop_
_publ_author_name
'Thu\'ery, Pierre'

_publ_section_title
;
 Uranyl--organic assemblies with the macrocyclic ligand
 1,4,8,11-tetraazacyclotetradecane-1,4,8,11-tetraacetate (TETA)
;
_journal_issue 6
_journal_name_full CrystEngComm
_journal_page_first 1905
_journal_paper_doi 10.1039/b924966d
_journal_volume 12
_journal_year 2010
_chemical_formula_sum 'C18 H34 Cl N5 O14 U'
_chemical_formula_weight 817.98
_space_group_IT_number 12
_symmetry_cell_setting monoclinic
_symmetry_space_group_name_Hall '-C 2y'
_symmetry_space_group_name_H-M 'C 1 2/m 1'
_atom_sites_solution_hydrogens geom
_atom_sites_solution_primary direct
_atom_sites_solution_secondary difmap
_audit_creation_method SHELXL-97
_cell_angle_alpha 90.00
_cell_angle_beta 103.303(4)
_cell_angle_gamma 90.00
_cell_formula_units_Z 4
_cell_length_a 20.3512(13)
_cell_length_b 12.8168(6)
_cell_length_c 10.9421(6)
_cell_measurement_reflns_used 42985
_cell_measurement_temperature 150(2)
_cell_measurement_theta_max 25.67
_cell_measurement_theta_min 2.47
_cell_volume 2777.5(3)
_computing_cell_refinement 'HKL2000 (Otwinowski & Minor, 1997)'
_computing_data_collection 'COLLECT (Nonius, 1998)'
_computing_data_reduction 'HKL2000 (Otwinowski & Minor, 1997)'
_computing_molecular_graphics 'SHELXTL (Sheldrick, 2008)'
_computing_publication_material 'SHELXTL (Sheldrick, 2008); PLATON (Spek, 2003)'
_computing_structure_refinement 'SHELXL-97 (Sheldrick, 2008)'
_computing_structure_solution 'SHELXS-97 (Sheldrick, 2008)'
_diffrn_ambient_temperature 150(2)
_diffrn_measured_fraction_theta_full 0.998
_diffrn_measured_fraction_theta_max 0.998
_diffrn_measurement_device_type 'Nonius Kappa-CCD area-detector diffractometer'
_diffrn_measurement_method 'two \f and four \w scans with 2\% steps (412 frames)'
_diffrn_radiation_monochromator graphite
_diffrn_radiation_source 'fine-focus sealed tube'
_diffrn_radiation_type MoK\a
_diffrn_radiation_wavelength 0.71073
_diffrn_reflns_av_R_equivalents 0.0340
_diffrn_reflns_av_sigmaI/netI 0.0472
_diffrn_reflns_limit_h_max 24
_diffrn_reflns_limit_h_min -24
_diffrn_reflns_limit_k_max 15
_diffrn_reflns_limit_k_min -15
_diffrn_reflns_limit_l_max 13
_diffrn_reflns_limit_l_min -13
_diffrn_reflns_number 42985
_diffrn_reflns_theta_full 25.67
_diffrn_reflns_theta_max 25.67
_diffrn_reflns_theta_min 2.47
_diffrn_standards_decay_% 0
_diffrn_standards_interval_time 0
_diffrn_standards_number 0
_exptl_absorpt_coefficient_mu 6.014
_exptl_absorpt_correction_T_max 0.835
_exptl_absorpt_correction_T_min 0.615
_exptl_absorpt_correction_type multi-scan
_exptl_absorpt_process_details 'SCALEPACK (Otwinowski & Minor, 1997)'
_exptl_crystal_colour 'translucent light yellow'
_exptl_crystal_density_diffrn 1.956
_exptl_crystal_density_method 'not measured'
_exptl_crystal_description platelet
_exptl_crystal_F_000 1592
_exptl_crystal_size_max 0.11
_exptl_crystal_size_mid 0.09
_exptl_crystal_size_min 0.03
_refine_diff_density_max 1.804
_refine_diff_density_min -1.098
_refine_diff_density_rms 0.150
_refine_ls_extinction_method none
_refine_ls_goodness_of_fit_ref 1.048
_refine_ls_hydrogen_treatment constr
_refine_ls_matrix_type full
_refine_ls_number_parameters 187
_refine_ls_number_reflns 2763
_refine_ls_number_restraints 0
_refine_ls_restrained_S_all 1.048
_refine_ls_R_factor_all 0.0412
_refine_ls_R_factor_gt 0.0326
_refine_ls_shift/su_max 0.000
_refine_ls_shift/su_mean 0.000
_refine_ls_structure_factor_coef Fsqd
_refine_ls_weighting_details 'calc w=1/[\s^2^(Fo^2^)+(0.0360P)^2^+10.8841P] where P=(Fo^2^+2Fc^2^)/3'
_refine_ls_weighting_scheme calc
_refine_ls_wR_factor_gt 0.0717
_refine_ls_wR_factor_ref 0.0738
_reflns_number_gt 2456
_reflns_number_total 2763
_reflns_threshold_expression >2sigma(I)
_cod_data_source_file b924966d.txt
_cod_data_source_block 2
_cod_original_sg_symbol_H-M 'C 2/m'
_cod_database_code 7212326

loop_
_symmetry_equiv_pos_as_xyz
'x, y, z'
'-x, y, -z'
'x+1/2, y+1/2, z'
'-x+1/2, y+1/2, -z'
'-x, -y, -z'
'x, -y, z'
'-x+1/2, -y+1/2, -z'
'x+1/2, -y+1/2, z'

loop_
_atom_site_label
_atom_site_type_symbol
_atom_site_fract_x
_atom_site_fract_y
_atom_site_fract_z
_atom_site_U_iso_or_equiv
_atom_site_adp_type
_atom_site_occupancy
_atom_site_symmetry_multiplicity
_atom_site_calc_flag
_atom_site_refinement_flags
U U 0.119529(13) 0.0000 0.42113(3) 0.01820(10) Uani 1 2 d S
Cl Cl 0.26483(12) 0.5000 0.0576(2) 0.0414(5) Uani 1 2 d S
O1 O 0.1166(3) 0.0000 0.5815(5) 0.0223(11) Uani 1 2 d S
O2 O 0.1244(3) 0.0000 0.2608(5) 0.0261(12) Uani 1 2 d S
O3 O 0.16124(19) 0.1733(3) 0.4369(4) 0.0264(8) Uani 1 1 d .
O4 O 0.1777(2) 0.3319(3) 0.5176(4) 0.0351(10) Uani 1 1 d .
O5 O 0.52519(18) 0.3907(3) 0.3697(4) 0.0338(10) Uani 1 1 d .
O6 O 0.52795(18) 0.3098(3) 0.1884(4) 0.0315(9) Uani 1 1 d .
O7 O 0.2442(3) 0.0000 0.4833(5) 0.0291(13) Uani 1 2 d S
H7 H 0.2680 0.0523 0.4697 0.035 Uiso 1 1 d R
O8 O 0.5066(2) 0.0848(4) 0.2018(7) 0.0704(18) Uani 1 1 d .
O9 O 0.4248(4) 0.0000 0.0853(7) 0.0511(18) Uani 1 2 d S
N1 N 0.1574(2) 0.2400(3) 0.1954(4) 0.0194(9) Uani 1 1 d .
H1 H 0.1191 0.1896 0.2045 0.023 Uiso 1 1 d R
N2 N 0.4001(2) 0.2318(3) 0.1615(4) 0.0209(9) Uani 1 1 d .
H2 H 0.4404 0.1923 0.1706 0.025 Uiso 1 1 d R
N3 N 0.4791(4) 0.0000 0.1624(9) 0.042(2) Uani 1 2 d S
C1 C 0.2211(2) 0.1773(4) 0.2047(5) 0.0216(11) Uani 1 1 d .
H1A H 0.2128 0.1233 0.1408 0.026 Uiso 1 1 calc R
H1B H 0.2327 0.1433 0.2860 0.026 Uiso 1 1 calc R
C2 C 0.2804(3) 0.2438(5) 0.1883(6) 0.0323(13) Uani 1 1 d .
H2A H 0.2922 0.2935 0.2567 0.039 Uiso 1 1 calc R
H2B H 0.2682 0.2822 0.1100 0.039 Uiso 1 1 calc R
C3 C 0.3402(2) 0.1725(4) 0.1875(5) 0.0206(11) Uani 1 1 d .
H3A H 0.3537 0.1379 0.2682 0.025 Uiso 1 1 calc R
H3B H 0.3265 0.1193 0.1237 0.025 Uiso 1 1 calc R
C4 C 0.3849(3) 0.2845(4) 0.0354(5) 0.0226(11) Uani 1 1 d .
H4A H 0.4240 0.3247 0.0265 0.027 Uiso 1 1 calc R
H4B H 0.3475 0.3325 0.0302 0.027 Uiso 1 1 calc R
C5 C 0.3670(3) 0.2050(4) -0.0719(5) 0.0220(11) Uani 1 1 d .
H5A H 0.4065 0.1634 -0.0746 0.026 Uiso 1 1 calc R
H5B H 0.3321 0.1584 -0.0571 0.026 Uiso 1 1 calc R
C6 C 0.1628(3) 0.3189(4) 0.3001(5) 0.0231(11) Uani 1 1 d .
H6A H 0.1234 0.3639 0.2812 0.028 Uiso 1 1 calc R
H6B H 0.2023 0.3621 0.3032 0.028 Uiso 1 1 calc R
C7 C 0.1680(2) 0.2698(4) 0.4283(5) 0.0238(12) Uani 1 1 d .
C8 C 0.4265(3) 0.3085(5) 0.2645(5) 0.0273(12) Uani 1 1 d .
H8A H 0.4230 0.2785 0.3442 0.033 Uiso 1 1 calc R
H8B H 0.3988 0.3708 0.2507 0.033 Uiso 1 1 calc R
C9 C 0.4995(3) 0.3383(4) 0.2717(5) 0.0254(12) Uani 1 1 d .

loop_
_atom_site_aniso_label
_atom_site_aniso_U_11
_atom_site_aniso_U_22
_atom_site_aniso_U_33
_atom_site_aniso_U_23
_atom_site_aniso_U_13
_atom_site_aniso_U_12
U 0.01685(14) 0.01824(15) 0.01956(15) 0.000 0.00430(10) 0.000
Cl 0.0439(13) 0.0260(10) 0.0565(14) 0.000 0.0161(11) 0.000
O1 0.030(3) 0.019(3) 0.020(3) 0.000 0.010(2) 0.000
O2 0.024(3) 0.030(3) 0.023(3) 0.000 0.003(2) 0.000
O3 0.031(2) 0.0173(19) 0.034(2) 0.0042(16) 0.0133(17) -0.0007(15)
O4 0.046(2) 0.033(2) 0.027(2) -0.0054(19) 0.0095(18) -0.0120(19)
O5 0.024(2) 0.047(3) 0.032(2) -0.015(2) 0.0084(17) -0.0161(18)
O6 0.022(2) 0.040(2) 0.035(2) -0.0107(19) 0.0121(17) -0.0039(17)
O7 0.018(3) 0.020(3) 0.047(4) 0.000 0.004(2) 0.000
O8 0.037(3) 0.028(3) 0.139(6) -0.011(3) 0.006(3) -0.006(2)
O9 0.052(5) 0.040(4) 0.062(5) 0.000 0.013(4) 0.000
N1 0.020(2) 0.019(2) 0.021(2) 0.0023(18) 0.0074(17) 0.0008(17)
N2 0.017(2) 0.025(2) 0.021(2) -0.0018(19) 0.0055(17) -0.0002(18)
N3 0.029(4) 0.025(4) 0.074(6) 0.000 0.013(4) 0.000
C1 0.019(3) 0.022(3) 0.023(3) 0.002(2) 0.004(2) 0.001(2)
C2 0.024(3) 0.026(3) 0.047(4) 0.007(3) 0.009(3) 0.003(2)
C3 0.018(2) 0.021(3) 0.022(3) 0.004(2) 0.005(2) -0.001(2)
C4 0.023(3) 0.022(3) 0.024(3) 0.002(2) 0.007(2) -0.002(2)
C5 0.021(3) 0.023(3) 0.022(3) 0.002(2) 0.004(2) 0.000(2)
C6 0.023(3) 0.023(3) 0.024(3) -0.002(2) 0.008(2) 0.000(2)
C7 0.016(2) 0.026(3) 0.030(3) -0.001(2) 0.006(2) -0.001(2)
C8 0.021(3) 0.037(3) 0.027(3) -0.010(3) 0.010(2) -0.006(2)
C9 0.018(3) 0.029(3) 0.027(3) -0.001(2) 0.003(2) 0.000(2)

loop_
_atom_type_symbol
_atom_type_description
_atom_type_scat_dispersion_real
_atom_type_scat_dispersion_imag
_atom_type_scat_source
C C 0.0033 0.0016 'International Tables Vol C Tables 4.2.6.8 and 6.1.1.4'
H H 0.0000 0.0000 'International Tables Vol C Tables 4.2.6.8 and 6.1.1.4'
Cl Cl 0.1484 0.1585 'International Tables Vol C Tables 4.2.6.8 and 6.1.1.4'
N N 0.0061 0.0033 'International Tables Vol C Tables 4.2.6.8 and 6.1.1.4'
O O 0.0106 0.0060 'International Tables Vol C Tables 4.2.6.8 and 6.1.1.4'
U U -9.6767 9.6646 'International Tables Vol C Tables 4.2.6.8 and 6.1.1.4'

loop_
_geom_angle_atom_site_label_1
_geom_angle_atom_site_label_2
_geom_angle_atom_site_label_3
_geom_angle
_geom_angle_site_symmetry_1
_geom_angle_site_symmetry_3
O1 U O2 178.8(2) . .
O1 U O5 91.46(16) . 3_445
O2 U O5 89.53(16) . 3_445
O1 U O5 91.46(16) . 8_455
O2 U O5 89.53(16) . 8_455
O5 U O5 73.6(2) 3_445 8_455
O1 U O3 91.20(11) . .
O2 U O3 88.37(11) . .
O5 U O3 147.10(14) 3_445 .
O5 U O3 73.53(14) 8_455 .
O1 U O3 91.20(11) . 6
O2 U O3 88.37(11) . 6
O5 U O3 73.53(14) 3_445 6
O5 U O3 147.10(14) 8_455 6
O3 U O3 139.17(18) . 6
O1 U O7 89.7(2) . .
O2 U O7 89.1(2) . .
O5 U O7 143.16(11) 3_445 .
O5 U O7 143.16(11) 8_455 .
O3 U O7 69.63(9) . .
O3 U O7 69.63(9) 6 .
C7 O3 U 164.9(4) . .
C9 O5 U 132.4(4) . 3
U O7 H7 122.4 . .
C5 N1 C1 114.3(4) 7 .
C5 N1 C6 108.6(4) 7 .
C1 N1 C6 113.2(4) . .
C5 N1 H1 106.2 7 .
C1 N1 H1 108.3 . .
C6 N1 H1 105.6 . .
C8 N2 C4 110.9(4) . .
C8 N2 C3 110.6(4) . .
C4 N2 C3 113.2(4) . .
C8 N2 H2 96.8 . .
C4 N2 H2 109.0 . .
C3 N2 H2 115.2 . .
O9 N3 O8 119.8(4) . 6
O9 N3 O8 119.8(4) . .
O8 N3 O8 120.4(8) 6 .
N1 C1 C2 112.7(4) . .
N1 C1 H1A 109.1 . .
C2 C1 H1A 109.1 . .
N1 C1 H1B 109.1 . .
C2 C1 H1B 109.1 . .
H1A C1 H1B 107.8 . .
C1 C2 C3 108.8(4) . .
C1 C2 H2A 109.9 . .
C3 C2 H2A 109.9 . .
C1 C2 H2B 109.9 . .
C3 C2 H2B 109.9 . .
H2A C2 H2B 108.3 . .
N2 C3 C2 112.3(4) . .
N2 C3 H3A 109.1 . .
C2 C3 H3A 109.1 . .
N2 C3 H3B 109.1 . .
C2 C3 H3B 109.1 . .
H3A C3 H3B 107.9 . .
N2 C4 C5 111.4(4) . .
N2 C4 H4A 109.3 . .
C5 C4 H4A 109.3 . .
N2 C4 H4B 109.3 . .
C5 C4 H4B 109.3 . .
H4A C4 H4B 108.0 . .
N1 C5 C4 110.3(4) 7 .
N1 C5 H5A 109.6 7 .
C4 C5 H5A 109.6 . .
N1 C5 H5B 109.6 7 .
C4 C5 H5B 109.6 . .
H5A C5 H5B 108.1 . .
N1 C6 C7 113.6(4) . .
N1 C6 H6A 108.8 . .
C7 C6 H6A 108.8 . .
N1 C6 H6B 108.8 . .
C7 C6 H6B 108.8 . .
H6A C6 H6B 107.7 . .
O4 C7 O3 125.1(5) . .
O4 C7 C6 115.3(5) . .
O3 C7 C6 119.6(5) . .
N2 C8 C9 112.5(4) . .
N2 C8 H8A 109.1 . .
C9 C8 H8A 109.1 . .
N2 C8 H8B 109.1 . .
C9 C8 H8B 109.1 . .
H8A C8 H8B 107.8 . .
O6 C9 O5 127.2(5) . .
O6 C9 C8 120.2(5) . .
O5 C9 C8 112.6(5) . .

loop_
_geom_bond_atom_site_label_1
_geom_bond_atom_site_label_2
_geom_bond_distance
_geom_bond_site_symmetry_2
U O1 1.770(5) .
U O2 1.780(5) .
U O5 2.339(4) 3_445
U O5 2.339(4) 8_455
U O3 2.369(4) .
U O3 2.369(4) 6
U O7 2.471(5) .
O3 C7 1.251(6) .
O4 C7 1.241(7) .
O5 C9 1.271(6) .
O5 U 2.339(4) 3
O6 C9 1.242(7) .
O7 H7 0.8592 .
O8 N3 1.253(6) .
O9 N3 1.226(10) .
N1 C5 1.503(6) 7
N1 C1 1.509(6) .
N1 C6 1.513(6) .
N1 H1 1.0341 .
N2 C8 1.499(7) .
N2 C4 1.504(7) .
N2 C3 1.516(6) .
N2 H2 0.9487 .
N3 O8 1.253(6) 6
C1 C2 1.521(7) .
C1 H1A 0.9700 .
C1 H1B 0.9700 .
C2 C3 1.524(7) .
C2 H2A 0.9700 .
C2 H2B 0.9700 .
C3 H3A 0.9700 .
C3 H3B 0.9700 .
C4 C5 1.535(7) .
C4 H4A 0.9700 .
C4 H4B 0.9700 .
C5 N1 1.503(6) 7
C5 H5A 0.9700 .
C5 H5B 0.9700 .
C6 C7 1.518(7) .
C6 H6A 0.9700 .
C6 H6B 0.9700 .
C8 C9 1.519(7) .
C8 H8A 0.9700 .
C8 H8B 0.9700 .

loop_
_geom_hbond_atom_site_label_D
_geom_hbond_atom_site_label_H
_geom_hbond_atom_site_label_A
_geom_hbond_distance_DH
_geom_hbond_distance_HA
_geom_hbond_distance_DA
_geom_hbond_angle_DHA
_geom_hbond_site_symmetry_A
N1 H1 O6 1.03 1.82 2.694(5) 139.4 8_455
N2 H2 O8 0.95 1.90 2.829(7) 164.6 .
O7 H7 O4 0.86 1.84 2.678(5) 165.9 7_556
